data_2300364
loop_
_publ_author_name
'Macchi, Piero'
'B\"urgi, Hans-Beat'
'Chimpri, Abita S.'
'Hauser, J\"urg'
'G\'al, Zolt\'an'

_publ_section_title
;
 Low-energy contamination of Mo microsource X-ray radiation: analysis
 and solution of the problem
;
_journal_coeditor_code HE5530
_journal_issue 4
_journal_name_full 'Journal of Applied Crystallography'
_journal_page_first 763
_journal_page_last 771
_journal_paper_doi 10.1107/S0021889811016232
_journal_volume 44
_journal_year 2011
_chemical_formula_sum 'C8 H14 N2 O8'
_chemical_formula_weight 266.22
_chemical_name_systematic
;
 ?
;
_space_group_IT_number 15
_symmetry_cell_setting monoclinic
_symmetry_space_group_name_Hall '-C 2yc'
_symmetry_space_group_name_H-M 'C 1 2/c 1'
_audit_conform_dict_location ftp://ftp.iucr.org/pub/cif_core.dic
_audit_conform_dict_name cif_core.dic
_audit_conform_dict_version 2.4
_audit_creation_date 2011-03-11T09:37:52-00:00
_audit_creation_method 'WinGX routine CIF_UPDATE'
_cell_angle_alpha 90
_cell_angle_beta 107.3321(8)
_cell_angle_gamma 90
_cell_formula_units_Z 4
_cell_length_a 15.82035(12)
_cell_length_b 5.68088(3)
_cell_length_c 12.09343(8)
_cell_measurement_reflns_used 20347
_cell_measurement_temperature 100(2)
_cell_measurement_theta_max 45.2959
_cell_measurement_theta_min 3.5234
_cell_volume 1037.528(13)
_computing_cell_refinement
;
        CrysAlisPro, Oxford Diffraction Ltd.,
        Version 1.171.34.41 (release 13-09-2010 CrysAlis171 .NET)
        (compiled Sep 13 2010,14:28:38)
;
_computing_data_collection
;
        CrysAlisPro, Oxford Diffraction Ltd.,
        Version 1.171.34.41 (release 13-09-2010 CrysAlis171 .NET)
        (compiled Sep 13 2010,14:28:38)
;
_computing_data_reduction
;
        CrysAlisPro, Oxford Diffraction Ltd.,
        Version 1.171.34.41 (release 13-09-2010 CrysAlis171 .NET)
        (compiled Sep 13 2010,14:28:38)
;
_computing_molecular_graphics 'Volkov et al, (2006)'
_computing_publication_material 'Volkov et al, (2006)'
_computing_structure_refinement 'Volkov et al, (2006)'
_diffrn_ambient_temperature 100(2)
_diffrn_detector_area_resol_mean 16.2413
_diffrn_measured_fraction_theta_full 0.955
_diffrn_measured_fraction_theta_max 0.955
_diffrn_measurement_device_type 'Xcalibur, Eos, Gemini ultra'
_diffrn_measurement_method '\w scans'
_diffrn_orient_matrix_UB_11 0.0162572
_diffrn_orient_matrix_UB_12 -0.010493
_diffrn_orient_matrix_UB_13 -0.0485009
_diffrn_orient_matrix_UB_21 -0.0073981
_diffrn_orient_matrix_UB_22 0.1219477
_diffrn_orient_matrix_UB_23 -0.0114676
_diffrn_orient_matrix_UB_31 0.0434064
_diffrn_orient_matrix_UB_32 0.0247517
_diffrn_orient_matrix_UB_33 0.0359588
_diffrn_radiation_monochromator graphite
_diffrn_radiation_type MoK\a
_diffrn_radiation_wavelength 0.71073
_diffrn_reflns_av_R_equivalents 0.0157
_diffrn_reflns_av_unetI/netI 0.0143
_diffrn_reflns_limit_h_max 31
_diffrn_reflns_limit_h_min -26
_diffrn_reflns_limit_k_max 11
_diffrn_reflns_limit_k_min -11
_diffrn_reflns_limit_l_max 24
_diffrn_reflns_limit_l_min -24
_diffrn_reflns_number 15647
_diffrn_reflns_theta_full 45.36
_diffrn_reflns_theta_max 45.36
_diffrn_reflns_theta_min 3.53
_exptl_absorpt_coefficient_mu 0.154
_exptl_absorpt_correction_T_max 1.034
_exptl_absorpt_correction_T_min 0.967
_exptl_absorpt_correction_type gaussian
_exptl_absorpt_process_details
;
        CrysAlisPro, Oxford Diffraction Ltd.,
        Version 1.171.34.41 (release 13-09-2010 CrysAlis171 .NET)
        (compiled Sep 13 2010,14:28:38)
Numerical absorption correction based on gaussian integration over
                        a multifaceted crystal model
;
_exptl_crystal_density_diffrn 1.704
_exptl_crystal_density_method 'not measured'
_exptl_crystal_F_000 560
_exptl_crystal_size_max 0.324
_exptl_crystal_size_mid 0.1318
_exptl_crystal_size_min 0.1116
_refine_diff_density_max 0.242
_refine_diff_density_min -0.206
_refine_diff_density_rms 0.042
_refine_ls_extinction_method none
_refine_ls_goodness_of_fit_ref 2.028
_refine_ls_matrix_type full
_refine_ls_number_parameters 89
_refine_ls_number_reflns 4302
_refine_ls_number_restraints 0
_refine_ls_R_factor_all 0.022
_refine_ls_R_factor_gt 0.021
_refine_ls_shift/su_max 0.0005
_refine_ls_structure_factor_coef F
_refine_ls_weighting_details
;
        calc w1 = 1/[s^2^(Fo)]
;
_refine_ls_weighting_scheme calc
_refine_ls_wR_factor_ref 0.013
_reflns_number_gt 3729
_reflns_number_total 4172
_reflns_threshold_expression >2sigma(I)
_cod_data_source_file he5530.cif
_cod_data_source_block IIC
_cod_original_cell_volume 1037.528(11)
_cod_database_code 2300364

loop_
_symmetry_equiv_pos_as_xyz
'x, y, z'
'-x, y, -z+1/2'
'x+1/2, y+1/2, z'
'-x+1/2, y+1/2, -z+1/2'
'-x, -y, -z'
'x, -y, z-1/2'
'-x+1/2, -y+1/2, -z'
'x+1/2, -y+1/2, z-1/2'

loop_
_atom_local_axes_atom_label
_atom_local_axes_atom0
_atom_local_axes_ax1
_atom_local_axes_atom1
_atom_local_axes_atom2
_atom_local_axes_ax2
O(1) H(7) Z O(1) C(2) Y
O(2) C(1) Z O(2) O(3) Y
O(3) C(1) Z O(3) H(6) Y
O(4) C(2) Z O(4) O(1) Y
N(1) H(6) Z N(1) H(4) Y
C(1) O(2) Z C(1) O(3) Y
C(2) O(4) Z C(2) O(1) Y
C(3) H(1) Z C(3) H(5) Y
C(4) H(2) Z C(4) H(3) Y
H(7) O(1) Z H(7) C(2) Y
H(1) C(3) Z H(1) H(5) Y
H(2) C(4) Z H(2) H(3) Y
H(3) C(4) Z H(3) H(2) Y
H(4) N(1) Z H(4) H(6) Y
H(5) C(3) Z H(5) H(1) Y
H(6) N(1) Z H(6) H(4) Y

loop_
_atom_rho_multipole_atom_label
_atom_rho_multipole_coeff_Pv
_atom_rho_multipole_coeff_P00
_atom_rho_multipole_coeff_P11
_atom_rho_multipole_coeff_P1-1
_atom_rho_multipole_coeff_P10
_atom_rho_multipole_coeff_P20
_atom_rho_multipole_coeff_P21
_atom_rho_multipole_coeff_P2-1
_atom_rho_multipole_coeff_P22
_atom_rho_multipole_coeff_P2-2
_atom_rho_multipole_coeff_P30
_atom_rho_multipole_coeff_P31
_atom_rho_multipole_coeff_P3-1
_atom_rho_multipole_coeff_P32
_atom_rho_multipole_coeff_P3-2
_atom_rho_multipole_coeff_P33
_atom_rho_multipole_coeff_P3-3
_atom_rho_multipole_coeff_P40
_atom_rho_multipole_coeff_P41
_atom_rho_multipole_coeff_P4-1
_atom_rho_multipole_coeff_P42
_atom_rho_multipole_coeff_P4-2
_atom_rho_multipole_coeff_P43
_atom_rho_multipole_coeff_P4-3
_atom_rho_multipole_coeff_P44
_atom_rho_multipole_coeff_P4-4
_atom_rho_multipole_kappa
_atom_rho_multipole_kappa_prime0
_atom_rho_multipole_kappa_prime1
_atom_rho_multipole_kappa_prime2
_atom_rho_multipole_kappa_prime3
_atom_rho_multipole_kappa_prime4
O(1) 6.322 0 -0.0003 -0.0684 -0.0161 -0.0009 0.0038 0.061 0.0259 0.0027 0.0779 0.003 -0.0083 0.022 -0.0023 -0.0001 -0.014 0.0331 0.0013 0.0107 0.0019 0.0007 0.0004 0.0058 0.0044 -0.002 0.984981 1.070894 1.070894 1.070894 1.070894 1.070894
O(2) 6.3594 0 -0.0017 -0.0003 -0.0815 -0.0425 -0.0006 -0.0019 -0.0886 -0.0002 0.0373 0.0006 0.0035 0.0139 -0.0029 0.0031 0.0007 0.0126 0.0006 0.0023 0.0042 0.0001 -0.0011 -0.0006 0.0003 -0.001 0.978298 1.019145 1.019145 1.019145 1.019145 1.019145
O(3) 6.4137 0 0.0032 0.001 -0.0789 -0.053 -0.0009 0.0005 0.0627 -0.0232 0.0469 -0.0032 -0.002 -0.0207 0.0033 -0.0074 0.0044 0.011 -0.0048 -0.0006 -0.0035 0.0002 0.0017 -0.0017 0.0019 0.001 0.978298 1.019145 1.019145 1.019145 1.019145 1.019145
O(4) 6.2536 0 -0.0004 -0.0085 -0.0747 -0.0241 0.0007 -0.0046 -0.1009 0.0004 0.0296 -0.0004 0.0008 0.011 0 0.0015 -0.0022 0.0084 0.0011 -0.0007 0.0048 -0.0008 -0.0011 -0.0014 -0.0014 -0.0005 0.984504 1.100035 1.100035 1.100035 1.100035 1.100035
N(1) 5.5919 0 -0.003 0.0946 0.0616 0.0535 0.0023 -0.0414 -0.0699 0.0016 0.3193 0.0065 -0.0498 -0.0016 0.006 -0.0235 -0.2373 0.1209 -0.0037 0.0121 0.0221 -0.0074 0.0121 0.1014 0.0371 0 0.967858 0.787672 0.787672 0.787672 0.787672 0.787672
C(1) 3.9336 0 0.0098 0.0222 0.0315 0.1835 -0.0006 -0.0531 -0.1848 -0.0025 0.295 0.003 0.0434 0.2234 0.0012 -0.0038 0.0094 0.016 0.0008 -0.0126 -0.0182 0.0014 -0.0005 -0.007 0.0312 0.0025 1.006165 0.910331 0.910331 0.910331 0.910331 0.910331
C(2) 3.9598 0 0.0107 -0.0329 0.0812 0.2097 -0.0028 0.0163 -0.1732 -0.0009 0.2927 0.0041 0.0234 0.2331 -0.0012 -0.0029 -0.0037 -0.0096 0.0012 0.0302 -0.0545 0.0011 0.001 0.0127 0.0318 0 1.006165 0.910331 0.910331 0.910331 0.910331 0.910331
C(3) 4.1635 0 0.0725 0.1095 0.0709 0.0697 -0.0519 -0.0683 -0.11 -0.0778 0.307 0.0147 -0.01 0.0263 0.0227 -0.0298 -0.2335 0.1019 0.0116 0.0237 0.0016 -0.0102 0.013 0.1142 0.0271 0.0084 0.99475 0.885406 0.885406 0.885406 0.885406 0.885406
C(4) 4.1573 0 0.0693 0.1157 0.0728 0.0973 -0.0563 -0.0616 -0.1028 -0.079 0.3071 0.0189 -0.0144 0.0262 0.0147 -0.0217 -0.221 0.1007 0.0014 0.022 0.0073 -0.0028 0.0053 0.1044 0.0295 0.008 0.99475 0.885406 0.885406 0.885406 0.885406 0.885406
H(7) 0.6836 0 0.0037 0.008 0.1488 0 0 0 0 0 0 0 0 0 0 0 0 0 0 0 0 0 0 0 0 0 1.190362 1.190362 1.190362 1.190362 1.190362 1.190362
H(1) 0.7984 0 0.0024 -0.0037 0.1115 0 0 0 0 0 0 0 0 0 0 0 0 0 0 0 0 0 0 0 0 0 1.226428 1.226428 1.226428 1.226428 1.226428 1.226428
H(2) 0.769 0 0.002 -0.0077 0.1151 0 0 0 0 0 0 0 0 0 0 0 0 0 0 0 0 0 0 0 0 0 1.226428 1.226428 1.226428 1.226428 1.226428 1.226428
H(3) 0.7817 0 -0.0033 -0.0067 0.1089 0 0 0 0 0 0 0 0 0 0 0 0 0 0 0 0 0 0 0 0 0 1.226428 1.226428 1.226428 1.226428 1.226428 1.226428
H(4) 0.5266 0 -0.0016 0.004 0.0651 0 0 0 0 0 0 0 0 0 0 0 0 0 0 0 0 0 0 0 0 0 1.328905 1.328905 1.328905 1.328905 1.328905 1.328905
H(5) 0.7596 0 -0.0036 -0.0047 0.1099 0 0 0 0 0 0 0 0 0 0 0 0 0 0 0 0 0 0 0 0 0 1.226428 1.226428 1.226428 1.226428 1.226428 1.226428
H(6) 0.5261 0 0 0.0048 0.0795 0 0 0 0 0 0 0 0 0 0 0 0 0 0 0 0 0 0 0 0 0 1.328905 1.328905 1.328905 1.328905 1.328905 1.328905

loop_
_atom_site_label
_atom_site_type_symbol
_atom_site_fract_x
_atom_site_fract_y
_atom_site_fract_z
_atom_site_U_iso_or_equiv
_atom_site_adp_type
_atom_site_occupancy
_atom_site_symmetry_multiplicity
O(1) O 0.244129(10) 0.89974(2) 0.381860(13) 0.009 Uani 1 8
O(2) O 0.312828(10) 1.32903(2) 0.420149(13) 0.009 Uani 1 8
O(3) O 0.180055(10) 1.48923(2) 0.333537(12) 0.009 Uani 1 8
O(4) O 0.110226(10) 1.05181(3) 0.289882(15) 0.014 Uani 1 8
N(1) N 0.071514(11) 1.48316(3) 0.104907(14) 0.008 Uani 1 8
C(1) C 0.232417(13) 1.31823(3) 0.368837(16) 0.007 Uani 1 8
C(2) C 0.188277(13) 1.07225(3) 0.342521(16) 0.008 Uani 1 8
C(3) C 0.042171(14) 1.27368(3) 0.029316(17) 0.01 Uani 1 8
C(4) C -0.003287(13) 1.64922(3) 0.095632(17) 0.009 Uani 1 8
H(7) H 0.21444 0.73103 0.365088 0.0276(12) Uiso 1 8
H(1) H -0.006849 1.185085 0.061634 0.0281(10) Uiso 1 8
H(2) H 0.022723 1.800876 0.150414 0.0264(10) Uiso 1 8
H(3) H -0.053483 1.555862 0.123728 0.0264(9) Uiso 1 8
H(4) H 0.120813 1.578244 0.083112 0.0266(12) Uiso 1 8
H(5) H 0.0992 1.158625 0.040109 0.0301(10) Uiso 1 8
H(6) H 0.09745 1.428286 0.190865 0.0268(12) Uiso 1 8

loop_
_atom_site_aniso_label
_atom_site_aniso_U_11
_atom_site_aniso_U_22
_atom_site_aniso_U_33
_atom_site_aniso_U_23
_atom_site_aniso_U_13
_atom_site_aniso_U_12
O(1) 0.00737(6) 0.00621(5) 0.01285(6) 0.00038(4) 0.00095(5) -0.00004(4)
O(2) 0.00611(6) 0.00743(5) 0.01214(6) -0.00073(4) 0.00049(5) -0.00066(4)
O(3) 0.00857(6) 0.00671(5) 0.01009(6) 0.00083(4) 0.00096(5) 0.00135(4)
O(4) 0.00727(7) 0.00982(6) 0.02005(7) -0.00165(5) -0.00287(6) -0.00095(5)
N(1) 0.00589(7) 0.00946(6) 0.00786(6) 0.00027(5) -0.00064(5) -0.00014(5)
C(1) 0.00614(7) 0.00585(6) 0.00735(6) 0.00004(5) 0.00082(6) 0.00014(5)
C(2) 0.00617(8) 0.00639(6) 0.00903(7) -0.00045(5) 0.00046(6) -0.00045(5)
C(3) 0.00865(8) 0.00761(6) 0.01146(7) 0.00032(5) 0.00001(6) 0.00130(6)
C(4) 0.00798(8) 0.01005(7) 0.00923(7) -0.00197(5) 0.00138(6) 0.00004(6)

loop_
_exptl_crystal_face_index_h
_exptl_crystal_face_index_k
_exptl_crystal_face_index_l
_exptl_crystal_face_perp_dist
1 1 0 0.0514
1 0 -2 0.0565
-2 3 1 0.0722
-4 -2 3 0.095
1 1 -2 0.0328
0 0 1 0.1173
-1 0 1 0.0666
-3 1 1 0.1386
3 -1 -1 0.0783
-1 1 2 0.077
2 2 1 0.0869
-2 -1 0 0.106
1 -1 0 0.0362
-1 1 -1 0.1169
1 1 0 0.0733
2 -1 -2 0.0447
1 -1 -2 0.0889
-1 0 0 0.173
1 0 0 0.1479
2 0 -3 0.0609

loop_
_geom_angle_atom_site_label_1
_geom_angle_atom_site_label_2
_geom_angle_atom_site_label_3
_geom_angle
O2 C1 O3 127.01(3)
O2 C1 C2 118.61(3)
O3 C1 C2 114.39(2)
O4 C2 O1 126.11(3)
O4 C2 C1 121.24(2)
O1 C2 C1 112.65(3)
C4 N1 C3 111.36(3)

loop_
_geom_bond_atom_site_label_1
_geom_bond_atom_site_label_2
_geom_bond_distance
O1 C2 1.3104(3)
O2 C1 1.2393(3)
O3 C1 1.2654(2)
C1 C2 1.5526(3)
C2 O4 1.2147(3)
N1 C4 1.4911(3)
N1 C3 1.4881(3)

loop_
_cod_related_entry_id
_cod_related_entry_database
_cod_related_entry_code
1 ChemSpider 30658414
